data_1571059
loop_
_publ_author_name
'Wang, Junyi'
'Xiang, Libo'
'Liu, Xiaocui'
'Matler, Alexander'
'Lin, Zhenyang'
'Ye, Qing'

_publ_section_title
;
 Avenue to novel <i>o</i>-carboranyl boron compounds - reactivity study of
 <i>o</i>-carborane-fused aminoborirane towards organic azides.
;
_journal_issue 13
_journal_name_full 'Chemical science'
_journal_page_first 4839
_journal_page_last 4845
_journal_paper_doi 10.1039/d4sc00489b
_journal_volume 15
_journal_year 2024
_chemical_formula_moiety 'C14 H31 B11 Cl2 N4 Si2'
_chemical_formula_sum 'C14 H31 B11 Cl2 N4 Si2'
_chemical_formula_weight 501.42
_space_group_crystal_system triclinic
_space_group_IT_number 2
_space_group_name_Hall '-P 1'
_space_group_name_H-M_alt 'P -1'
_atom_sites_solution_hydrogens geom
_atom_sites_solution_primary dual
_atom_sites_solution_secondary difmap
_audit_creation_date 2023-11-12
_audit_creation_method
;
Olex2 1.5
(compiled 2023.08.24 svn.re1ec1418 for OlexSys, GUI svn.r6817)
;
_audit_update_record
;
2024-01-19 deposited with the CCDC.	2024-02-12 downloaded from the CCDC.
;
_cell_angle_alpha 85.5810(10)
_cell_angle_beta 72.4300(10)
_cell_angle_gamma 72.3450(10)
_cell_formula_units_Z 2
_cell_length_a 10.0990(2)
_cell_length_b 10.65880(10)
_cell_length_c 13.6478(2)
_cell_measurement_reflns_used 20145
_cell_measurement_temperature 100(2)
_cell_measurement_theta_max 74.6940
_cell_measurement_theta_min 3.3760
_cell_volume 1334.42(4)
_computing_cell_refinement 'CrysAlisPro 1.171.42.102a (Rigaku OD, 2023)'
_computing_data_collection 'CrysAlisPro 1.171.42.102a (Rigaku OD, 2023)'
_computing_data_reduction 'CrysAlisPro 1.171.42.102a (Rigaku OD, 2023)'
_computing_molecular_graphics 'Olex2 1.5 (Dolomanov et al., 2009)'
_computing_publication_material 'Olex2 1.5 (Dolomanov et al., 2009)'
_computing_structure_refinement 'SHELXL-2019/1 (Sheldrick, 2019)'
_computing_structure_solution 'SHELXT 2018/2 (Sheldrick, 2018)''
_diffrn_ambient_environment N~2~
_diffrn_ambient_temperature 100(2)
_diffrn_detector HPA
_diffrn_detector_area_resol_mean 10.0
_diffrn_detector_type 'HyPix Arc150'
_diffrn_measured_fraction_theta_full 0.994
_diffrn_measured_fraction_theta_max 0.970
_diffrn_measurement_details
;
 List of Runs (angles in degrees, time in seconds):
 --------------------------------------------------------------------------
  1  \w     98.00 132.00   0.50    0.05    --   85.25  38.00 -87.07   68
  2  \w    100.00 126.00   0.50    0.05    --   85.25  47.00 -34.16   52
  3  \w     68.00 126.00   0.50    0.05    --   82.26  15.00 -90.00  116
  4  \w    108.00 133.00   0.50    0.05    --   82.26  15.00-180.00   50
  5  \w     61.00 121.00   0.50    0.05    --   85.25  14.00   0.56  120
  6  \w     89.00 128.00   0.50    0.05    --   82.26  15.00  30.00   78
  7  \w     83.00 134.00   0.50    0.05    --   85.25  22.00 156.31  102
  8  \w     87.00 124.00   0.50    0.05    --   82.26  15.00 120.00   74
  9  \w     51.00 111.00   0.50    0.05    --   82.26  15.00  90.00  120
 10  \w     49.00  74.00   0.50    0.05    --   85.25-118.00 159.98   50
 11  \w     32.00  98.00   0.50    0.05    --   78.00-117.00  -9.19  132
 12  \w     36.00  98.00   0.50    0.05    --   82.26-117.00 -35.00  124
 13  \w     67.00  93.00   0.50    0.05    --   82.26-112.00-150.00   52
 14  \w     37.00  62.00   0.50    0.05    --   82.26-112.00 -60.00   50
 15  \w     50.00  76.00   0.50    0.05    --   82.26-112.00-180.00   52
 16  \w     14.00  80.00   0.50    0.05    --   58.45-117.00 -35.00  132
 17  \w     37.00  62.00   0.50    0.05    --   82.26-112.00-120.00   50
 18  \w     25.00  93.00   0.50    0.05    --   71.26-117.00 -35.00  136
 19  \w     41.00  92.00   0.50    0.05    --   85.25-106.00 -11.43  102
 20  \w     43.00  69.00   0.50    0.05    --   82.26-112.00 -30.00   52
 21  \w     46.00  92.00   0.50    0.05    --   85.25 -97.00-160.81   92
 22  \w     37.00  71.00   0.50    0.05    --   82.26-112.00  30.00   68
 23  \w     42.00  88.00   0.50    0.05    --   82.26 -95.00   0.00   92
 24  \w     47.00  85.00   0.50    0.05    --   82.26 -95.00  60.00   76
 25  \w     43.00  92.00   0.50    0.05    --   85.25 -96.00 123.97   98
 26  \w     47.00  90.00   0.50    0.05    --   82.26 -95.00 150.00   86
 27  \w     42.00  93.00   0.50    0.05    --   82.26-112.00 120.00  102
 28  \w     40.00  73.00   0.50    0.05    --   85.25-107.00  93.24   66
 29  \w     44.00  89.00   0.50    0.05    --   82.26 -95.00  30.00   90
 30  \w     16.00  66.00   0.50    0.05    --   58.45 -95.00  30.00  100
 31  \w     44.00  69.00   0.50    0.05    --   82.26 -95.00  90.00   50
 32  \w     40.00  65.00   0.50    0.05    --   82.26 -95.00 -60.00   50
 33  \w     45.00  90.00   0.50    0.05    --   82.26 -95.00-120.00   90
 34  \w     40.00  90.00   0.50    0.05    --   82.26 -95.00-180.00  100
 35  \w     62.00  90.00   0.50    0.05    --   82.26 -95.00-150.00   56
 36  \w     55.00  82.00   0.50    0.05    --   85.25 -86.00 -77.25   54
 37  \w    -97.00 -32.00   0.50    0.05    --  -78.00 114.00  30.25  130
 38  \w    -91.00 -24.00   0.50    0.05    --  -69.85 117.00  51.00  134
 39  \w   -108.00 -34.00   0.50    0.05    --  -79.50 140.00 142.03  148
 40  \w    -99.00 -33.00   0.50    0.05    --  -79.50 124.00  99.12  132
 41  \w    -82.00 -14.00   0.50    0.05    --  -60.36 117.00  51.00  136
 42  \w    -98.00 -30.00   0.50    0.05    --  -76.37 117.00  51.00  136
 43  \w    -97.00 -33.00   0.50    0.05    --  -79.50 118.00-148.61  128
 44  \w   -124.00 -92.00   0.50    0.05    --  -79.50 -63.00 -33.38   64
 45  \w   -127.00 -92.00   0.50    0.05    --  -79.50 -53.00-101.91   70
 46  \w   -128.00 -93.00   0.50    0.05    --  -79.50 -52.00-137.40   70
 47  \w   -122.00 -87.00   0.50    0.05    --  -74.00 -52.00 -63.77   70
 48  \w   -128.00 -93.00   0.50    0.05    --  -79.50 -52.00  21.48   70
 49  \w   -128.00 -93.00   0.50    0.05    --  -79.50 -50.00  -5.26   70
 50  \w   -125.00 -91.00   0.50    0.05    --  -79.50 -60.00  52.84   68
 51  \w    -86.00 -51.00   0.50    0.05    --  -38.00 -51.00 166.02   70
 52  \w   -128.00 -93.00   0.50    0.05    --  -79.50 -51.00 176.49   70
 53  \w   -117.00 -84.00   0.50    0.05    --  -70.00 -57.00 166.08   66
 54  \w   -129.00 -92.00   0.50    0.05    --  -79.50 -45.00 132.47   74
 55  \w   -111.00 -76.00   0.50    0.05    --  -62.00 -47.00  52.56   70
 56  \w    -91.00 -56.00   0.50    0.05    --  -42.00 -49.00-147.84   70
;
_diffrn_measurement_device 'four-circle diffractometer'
_diffrn_measurement_device_type 'Rigaku XtaLAB Synergy-R'
_diffrn_measurement_method '\w scans'
_diffrn_orient_matrix_type
;
 CrysAlisPro convention (1999,Acta A55,543-557)
;
_diffrn_orient_matrix_UB_11 -0.0240283000
_diffrn_orient_matrix_UB_12 -0.0242625000
_diffrn_orient_matrix_UB_13 0.1159555000
_diffrn_orient_matrix_UB_21 -0.1641861000
_diffrn_orient_matrix_UB_22 0.0290733000
_diffrn_orient_matrix_UB_23 0.0159829000
_diffrn_orient_matrix_UB_31 0.0224144000
_diffrn_orient_matrix_UB_32 -0.1468948000
_diffrn_orient_matrix_UB_33 -0.0179423000
_diffrn_radiation_monochromator 'multi-layer mirror'
_diffrn_radiation_probe x-ray
_diffrn_radiation_type CuK\a
_diffrn_radiation_wavelength 1.54184
_diffrn_radiation_xray_symbol K-L~2,3~
_diffrn_reflns_av_R_equivalents 0.0322
_diffrn_reflns_av_unetI/netI 0.0189
_diffrn_reflns_Laue_measured_fraction_full 0.994
_diffrn_reflns_Laue_measured_fraction_max 0.970
_diffrn_reflns_limit_h_max 12
_diffrn_reflns_limit_h_min -12
_diffrn_reflns_limit_k_max 10
_diffrn_reflns_limit_k_min -12
_diffrn_reflns_limit_l_max 16
_diffrn_reflns_limit_l_min -16
_diffrn_reflns_number 27112
_diffrn_reflns_point_group_measured_fraction_full 0.994
_diffrn_reflns_point_group_measured_fraction_max 0.970
_diffrn_reflns_theta_full 67.684
_diffrn_reflns_theta_max 75.220
_diffrn_reflns_theta_min 3.397
_diffrn_source 'rotating-anode X-ray tube'
_diffrn_source_type 'PhotonJet-R X-ray Source'
_exptl_absorpt_coefficient_mu 3.125
_exptl_absorpt_correction_T_max 0.945
_exptl_absorpt_correction_T_min 0.776
_exptl_absorpt_correction_type gaussian
_exptl_absorpt_process_details
;
 CrysAlisPro 1.171.42.102a (Rigaku Oxford Diffraction, 2023) Numerical 
 absorption correction based on gaussian integration over a multifaceted 
 crystal model Empirical absorption correction using spherical harmonics, 
 implemented in SCALE3 ABSPACK scaling algorithm.
;
_exptl_crystal_colour 'clear colourless'
_exptl_crystal_density_diffrn 1.248
_exptl_crystal_description block
_exptl_crystal_F_000 520
_exptl_crystal_preparation
;
 For data collection the crystal was immersed in a film of perfluoropolyether 
 oil, mounted on a polyimide loop and transferred to stream of cold nitrogen 
 (Oxford Cryostream 800).
;
_exptl_crystal_size_max 0.13
_exptl_crystal_size_mid 0.1
_exptl_crystal_size_min 0.09
_refine_diff_density_max 0.349
_refine_diff_density_min -0.284
_refine_diff_density_rms 0.049
_refine_ls_extinction_method none
_refine_ls_goodness_of_fit_ref 1.070
_refine_ls_hydrogen_treatment constr
_refine_ls_matrix_type full
_refine_ls_number_parameters 304
_refine_ls_number_reflns 5344
_refine_ls_number_restraints 0
_refine_ls_restrained_S_all 1.070
_refine_ls_R_factor_all 0.0310
_refine_ls_R_factor_gt 0.0295
_refine_ls_shift/su_max 0.001
_refine_ls_shift/su_mean 0.000
_refine_ls_structure_factor_coef Fsqd
_refine_ls_weighting_details
;
 w=1/[\s^2^(Fo^2^)+(0.0462P)^2^+0.5297P] where P=(Fo^2^+2Fc^2^)/3
;
_refine_ls_weighting_scheme calc
_refine_ls_wR_factor_gt 0.0817
_refine_ls_wR_factor_ref 0.0832
_reflns_Friedel_coverage 0.000
_reflns_number_gt 5039
_reflns_number_total 5344
_reflns_threshold_expression 'I > 2\s(I)'
_cod_data_source_file d4sc00489b2.cif
_cod_data_source_block AlMa123_LiXi_a
_cod_depositor_comments 'Adding full bibliography for 1571058--1571061.cif.'
_cod_database_code 1571059
_shelx_shelxl_version_number 2019/1
_shelx_space_group_comment
;
 The symmetry employed for this shelxl refinement is uniquely defined by the 
 following loop, which should always be used as a source of symmetry 
 information in preference to the above space-group names. They are only 
 intended as comments.
;
_shelx_estimated_absorpt_t_max 0.766
_shelx_estimated_absorpt_t_min 0.687
_olex2_refinement_description
;
1.a Aromatic/amide H refined with riding coordinates:
 C3(H3), C4(H4), C5(H5)
1.b Idealised Me refined as rotating group:
 C9(H9A,H9B,H9C), C10(H10A,H10B,H10C), C11(H11A,H11B,H11C), C12(H12A,H12B,
 H12C), C13(H13A,H13B,H13C), C14(H14A,H14B,H14C)
1.c Boron cage BH refined with riding coordinates:
 B1(H1), B3(H3A), B4(H4A), B5(H5A), B6(H6A), B7(H7), B8(H8), B9(H9), B10(H10),
 B11(H11)
;
_olex2_submission_special_instructions 'No special instructions were received'

loop_
_space_group_symop_operation_xyz
'x, y, z'
'-x, -y, -z'

loop_
_atom_site_label
_atom_site_type_symbol
_atom_site_fract_x
_atom_site_fract_y
_atom_site_fract_z
_atom_site_U_iso_or_equiv
_atom_site_adp_type
_atom_site_occupancy
_atom_site_site_symmetry_order
_atom_site_calc_flag
_atom_site_refinement_flags_posn
_atom_site_refinement_flags_adp
_atom_site_refinement_flags_occupancy
_atom_site_disorder_assembly
_atom_site_disorder_group
Cl1 Cl 0.29799(4) 0.89082(3) 0.01680(2) 0.02436(9) Uani 1 1 d . . . . .
Si1 Si 0.26283(4) 0.36136(3) 0.28483(3) 0.01946(10) Uani 1 1 d . . . . .
N1 N 0.14447(12) 0.73270(10) 0.18118(8) 0.0159(2) Uani 1 1 d . . . . .
C1 C 0.06613(14) 0.86691(12) 0.17185(10) 0.0164(3) Uani 1 1 d . . . . .
B1 B 0.38950(15) 0.61537(14) 0.38860(11) 0.0154(3) Uani 1 1 d . . . . .
H1 H 0.431737 0.506377 0.374161 0.018 Uiso 1 1 calc R U . . .
Cl2 Cl -0.15454(3) 0.81579(3) 0.32345(2) 0.02293(9) Uani 1 1 d . . . . .
Si2 Si 0.59697(4) 0.66012(3) 0.17396(3) 0.01783(9) Uani 1 1 d . . . . .
N2 N 0.22196(12) 0.52680(11) 0.23416(8) 0.0168(2) Uani 1 1 d . . . . .
C2 C 0.12317(14) 0.94958(13) 0.09818(10) 0.0191(3) Uani 1 1 d . . . . .
B2 B 0.21640(15) 0.65921(14) 0.25176(11) 0.0150(3) Uani 1 1 d . . . . .
N3 N 0.16096(13) 0.53019(11) 0.15375(9) 0.0203(2) Uani 1 1 d . . . . .
C3 C 0.04200(16) 1.07782(14) 0.08698(11) 0.0229(3) Uani 1 1 d . . . . .
H3 H 0.082698 1.132982 0.036494 0.027 Uiso 1 1 calc R U . . .
B3 B 0.34593(16) 0.68844(14) 0.51182(11) 0.0180(3) Uani 1 1 d . . . . .
H3A H 0.358874 0.627457 0.580802 0.022 Uiso 1 1 calc R U . . .
N4 N 0.11532(13) 0.64635(11) 0.12426(9) 0.0202(2) Uani 1 1 d . . . . .
C4 C -0.09929(17) 1.12431(14) 0.15048(11) 0.0248(3) Uani 1 1 d . . . . .
H4 H -0.155143 1.212193 0.143588 0.030 Uiso 1 1 calc R U . . .
B4 B 0.20061(16) 0.83739(15) 0.52027(11) 0.0183(3) Uani 1 1 d . . . . .
H4A H 0.117532 0.875607 0.595192 0.022 Uiso 1 1 calc R U . . .
C5 C -0.16007(15) 1.04452(14) 0.22374(11) 0.0224(3) Uani 1 1 d . . . . .
H5 H -0.256980 1.077074 0.266892 0.027 Uiso 1 1 calc R U . . .
B5 B 0.38199(17) 0.84426(15) 0.49194(12) 0.0189(3) Uani 1 1 d . . . . .
H5A H 0.418288 0.886891 0.548167 0.023 Uiso 1 1 calc R U . . .
C6 C -0.07759(14) 0.91630(13) 0.23335(10) 0.0181(3) Uani 1 1 d . . . . .
B6 B 0.49812(16) 0.70687(14) 0.41133(11) 0.0176(3) Uani 1 1 d . . . . .
H6A H 0.612133 0.658360 0.413866 0.021 Uiso 1 1 calc R U . . .
C7 C 0.27164(13) 0.71913(12) 0.32934(10) 0.0143(2) Uani 1 1 d . . . . .
B7 B 0.44766(17) 0.86397(14) 0.35697(12) 0.0182(3) Uani 1 1 d . . . . .
H7 H 0.528254 0.919828 0.323234 0.022 Uiso 1 1 calc R U . . .
C8 C 0.44717(14) 0.72560(12) 0.30078(10) 0.0155(2) Uani 1 1 d . . . . .
B8 B 0.26436(17) 0.94543(14) 0.42297(12) 0.0190(3) Uani 1 1 d . . . . .
H8 H 0.223280 1.055125 0.433090 0.023 Uiso 1 1 calc R U . . .
C9 C 0.20813(17) 0.36389(14) 0.42675(11) 0.0248(3) Uani 1 1 d . . . . .
H9A H 0.105484 0.414409 0.453228 0.037 Uiso 1 1 calc R U . . .
H9B H 0.267726 0.405069 0.450527 0.037 Uiso 1 1 calc R U . . .
H9C H 0.222151 0.273521 0.451793 0.037 Uiso 1 1 calc R U . . .
B9 B 0.15483(16) 0.85331(14) 0.40315(11) 0.0170(3) Uani 1 1 d . . . . .
H9 H 0.041184 0.902038 0.399926 0.020 Uiso 1 1 calc R U . . .
C10 C 0.75316(16) 0.53702(15) 0.20545(12) 0.0270(3) Uani 1 1 d . . . . .
H10A H 0.825527 0.496039 0.141833 0.041 Uiso 1 1 calc R U . . .
H10B H 0.718922 0.469205 0.249307 0.041 Uiso 1 1 calc R U . . .
H10C H 0.797312 0.580987 0.241786 0.041 Uiso 1 1 calc R U . . .
B10 B 0.30857(16) 0.86812(14) 0.30131(11) 0.0170(3) Uani 1 1 d . . . . .
H10 H 0.297692 0.924380 0.229966 0.020 Uiso 1 1 calc R U . . .
C11 C 0.1552(2) 0.27644(17) 0.24108(15) 0.0416(4) Uani 1 1 d . . . . .
H11A H 0.052015 0.326604 0.264381 0.062 Uiso 1 1 calc R U . . .
H11B H 0.168825 0.187909 0.269863 0.062 Uiso 1 1 calc R U . . .
H11C H 0.187659 0.269874 0.165855 0.062 Uiso 1 1 calc R U . . .
B11 B 0.20465(16) 0.69571(14) 0.45774(11) 0.0166(3) Uani 1 1 d . . . . .
H11 H 0.124047 0.639708 0.490899 0.020 Uiso 1 1 calc R U . . .
C12 C 0.46004(19) 0.27541(16) 0.23255(14) 0.0371(4) Uani 1 1 d . . . . .
H12A H 0.488476 0.278265 0.157307 0.056 Uiso 1 1 calc R U . . .
H12B H 0.479990 0.183521 0.254408 0.056 Uiso 1 1 calc R U . . .
H12C H 0.515700 0.319096 0.258360 0.056 Uiso 1 1 calc R U . . .
C13 C 0.65242(18) 0.80230(16) 0.10649(12) 0.0295(3) Uani 1 1 d . . . . .
H13A H 0.718581 0.774125 0.037736 0.044 Uiso 1 1 calc R U . . .
H13B H 0.701845 0.835756 0.145659 0.044 Uiso 1 1 calc R U . . .
H13C H 0.566104 0.872088 0.100473 0.044 Uiso 1 1 calc R U . . .
C14 C 0.53270(15) 0.57966(14) 0.08936(11) 0.0236(3) Uani 1 1 d . . . . .
H14A H 0.445897 0.641356 0.076187 0.035 Uiso 1 1 calc R U . . .
H14B H 0.508885 0.501415 0.123019 0.035 Uiso 1 1 calc R U . . .
H14C H 0.609314 0.553655 0.024111 0.035 Uiso 1 1 calc R U . . .

loop_
_atom_site_aniso_label
_atom_site_aniso_U_11
_atom_site_aniso_U_22
_atom_site_aniso_U_33
_atom_site_aniso_U_23
_atom_site_aniso_U_13
_atom_site_aniso_U_12
Cl1 0.02192(17) 0.02865(18) 0.01996(16) 0.00471(12) -0.00374(13) -0.00724(13)
Si1 0.0243(2) 0.01258(17) 0.02223(19) -0.00099(13) -0.00852(15) -0.00442(14)
N1 0.0180(5) 0.0146(5) 0.0163(5) -0.0012(4) -0.0065(4) -0.0045(4)
C1 0.0185(6) 0.0148(6) 0.0173(6) -0.0001(5) -0.0090(5) -0.0032(5)
B1 0.0139(6) 0.0142(7) 0.0174(7) 0.0013(5) -0.0053(5) -0.0029(5)
Cl2 0.01825(16) 0.02876(18) 0.02244(17) 0.00199(12) -0.00488(12) -0.00930(13)
Si2 0.01629(18) 0.01986(19) 0.01702(18) -0.00112(13) -0.00275(13) -0.00666(14)
N2 0.0179(5) 0.0159(5) 0.0175(5) -0.0012(4) -0.0065(4) -0.0045(4)
C2 0.0192(6) 0.0207(7) 0.0184(6) -0.0006(5) -0.0070(5) -0.0056(5)
B2 0.0131(6) 0.0150(7) 0.0155(6) -0.0007(5) -0.0035(5) -0.0026(5)
N3 0.0233(6) 0.0202(6) 0.0200(6) -0.0019(4) -0.0089(5) -0.0068(5)
C3 0.0298(7) 0.0197(7) 0.0237(7) 0.0046(5) -0.0139(6) -0.0088(6)
B3 0.0189(7) 0.0169(7) 0.0175(7) 0.0004(5) -0.0068(6) -0.0028(5)
N4 0.0241(6) 0.0187(6) 0.0205(6) -0.0021(4) -0.0092(5) -0.0068(4)
C4 0.0305(8) 0.0166(6) 0.0296(7) -0.0012(5) -0.0178(6) -0.0009(5)
B4 0.0190(7) 0.0171(7) 0.0181(7) -0.0024(5) -0.0066(6) -0.0026(5)
C5 0.0189(6) 0.0232(7) 0.0242(7) -0.0048(5) -0.0099(5) -0.0003(5)
B5 0.0212(7) 0.0170(7) 0.0198(7) -0.0017(5) -0.0086(6) -0.0047(6)
C6 0.0177(6) 0.0215(7) 0.0175(6) 0.0000(5) -0.0083(5) -0.0061(5)
B6 0.0187(7) 0.0172(7) 0.0183(7) -0.0010(5) -0.0085(6) -0.0039(5)
C7 0.0136(6) 0.0126(6) 0.0165(6) -0.0002(4) -0.0047(5) -0.0028(4)
B7 0.0207(7) 0.0154(7) 0.0213(7) -0.0009(5) -0.0090(6) -0.0063(5)
C8 0.0157(6) 0.0145(6) 0.0171(6) 0.0004(5) -0.0060(5) -0.0048(5)
B8 0.0229(7) 0.0137(7) 0.0216(7) -0.0017(5) -0.0098(6) -0.0033(5)
C9 0.0327(8) 0.0181(7) 0.0253(7) 0.0030(5) -0.0077(6) -0.0118(6)
B9 0.0173(7) 0.0130(7) 0.0194(7) -0.0028(5) -0.0063(6) -0.0012(5)
C10 0.0186(7) 0.0300(8) 0.0280(7) -0.0037(6) -0.0037(6) -0.0029(6)
B10 0.0192(7) 0.0126(7) 0.0204(7) -0.0002(5) -0.0079(6) -0.0042(5)
C11 0.0711(13) 0.0248(8) 0.0503(11) 0.0103(7) -0.0387(10) -0.0265(8)
B11 0.0162(7) 0.0157(7) 0.0164(7) 0.0002(5) -0.0047(5) -0.0026(5)
C12 0.0360(9) 0.0198(7) 0.0403(9) -0.0021(6) -0.0009(7) 0.0040(6)
C13 0.0344(8) 0.0339(8) 0.0233(7) 0.0041(6) -0.0049(6) -0.0192(7)
C14 0.0209(7) 0.0279(7) 0.0200(7) -0.0063(5) -0.0014(5) -0.0074(6)

loop_
_atom_type_symbol
_atom_type_description
_atom_type_scat_dispersion_real
_atom_type_scat_dispersion_imag
_atom_type_scat_source
C C 0.0181 0.0091 'International Tables Vol C Tables 4.2.6.8 and 6.1.1.4'
H H 0.0000 0.0000 'International Tables Vol C Tables 4.2.6.8 and 6.1.1.4'
B B 0.0090 0.0039 'International Tables Vol C Tables 4.2.6.8 and 6.1.1.4'
N N 0.0311 0.0180 'International Tables Vol C Tables 4.2.6.8 and 6.1.1.4'
Si Si 0.2541 0.3302 'International Tables Vol C Tables 4.2.6.8 and 6.1.1.4'
Cl Cl 0.3639 0.7018 'International Tables Vol C Tables 4.2.6.8 and 6.1.1.4'

loop_
_exptl_crystal_face_index_h
_exptl_crystal_face_index_k
_exptl_crystal_face_index_l
_exptl_crystal_face_perp_dist
2 1 0 0.0571
2 -2 -1 0.0397
-1 -2 -1 0.0467
1 2 1 0.0670
-2 2 -1 0.0593
-2 1 -1 0.0570
2 -2 1 0.0424
-1 0 -1 0.0394
1 0 1 0.0559
0 -1 0 0.0456
0 1 0 0.0645
-1 0 -2 0.0312
1 0 2 0.0561
-1 -2 -2 0.0419
1 2 2 0.0628
-1 2 -2 0.0559
-1 1 -2 0.0455
0 0 1 0.0427
0 0 -1 0.0502
0 -1 2 0.0390
0 1 2 0.0436
0 -1 -2 0.0449
0 -1 -1 0.0428
0 1 1 0.0461
1 2 -2 0.0593
-1 0 2 0.0468
-1 -1 2 0.0476
1 1 -2 0.0569
1 0 -2 0.0541
1 2 -1 0.0617
-1 -2 1 0.0493

loop_
_geom_angle_atom_site_label_1
_geom_angle_atom_site_label_2
_geom_angle_atom_site_label_3
_geom_angle
_geom_angle_site_symmetry_1
_geom_angle_site_symmetry_3
_geom_angle_publ_flag
N2 Si1 C9 111.45(6) . . ?
N2 Si1 C11 106.12(7) . . ?
N2 Si1 C12 109.73(7) . . ?
C9 Si1 C11 108.93(8) . . ?
C9 Si1 C12 110.33(8) . . ?
C11 Si1 C12 110.20(9) . . ?
B2 N1 C1 135.87(11) . . ?
N4 N1 C1 112.79(10) . . ?
N4 N1 B2 109.11(10) . . ?
C2 C1 N1 122.57(12) . . ?
C2 C1 C6 117.81(12) . . ?
C6 C1 N1 119.44(11) . . ?
B3 B1 B11 59.57(8) . . ?
B6 B1 B3 59.86(8) . . ?
B6 B1 B11 107.56(10) . . ?
C7 B1 B3 105.29(10) . . ?
C7 B1 B6 106.73(10) . . ?
C7 B1 B11 58.23(8) . . ?
C8 B1 B3 105.99(10) . . ?
C8 B1 B6 58.87(8) . . ?
C8 B1 C7 60.18(8) . . ?
C8 B1 B11 106.66(10) . . ?
C10 Si2 C8 108.59(6) . . ?
C13 Si2 C8 107.75(6) . . ?
C13 Si2 C10 110.70(7) . . ?
C14 Si2 C8 112.10(6) . . ?
C14 Si2 C10 108.48(7) . . ?
C14 Si2 C13 109.23(7) . . ?
B2 N2 Si1 143.05(9) . . ?
N3 N2 Si1 109.62(8) . . ?
N3 N2 B2 106.98(10) . . ?
C1 C2 Cl1 119.53(10) . . ?
C3 C2 Cl1 118.92(11) . . ?
C3 C2 C1 121.54(13) . . ?
N1 B2 N2 103.15(11) . . ?
N1 B2 C7 125.45(12) . . ?
N2 B2 C7 131.40(12) . . ?
N4 N3 N2 111.67(10) . . ?
C4 C3 C2 119.10(13) . . ?
B1 B3 B4 107.71(10) . . ?
B1 B3 B5 107.54(10) . . ?
B4 B3 B5 59.57(8) . . ?
B6 B3 B1 59.88(8) . . ?
B6 B3 B4 107.49(10) . . ?
B6 B3 B5 59.80(8) . . ?
B11 B3 B1 60.40(8) . . ?
B11 B3 B4 59.76(8) . . ?
B11 B3 B5 107.63(10) . . ?
B11 B3 B6 108.24(10) . . ?
N3 N4 N1 109.02(10) . . ?
C5 C4 C3 120.95(13) . . ?
B3 B4 B8 107.95(10) . . ?
B5 B4 B3 60.23(8) . . ?
B5 B4 B8 60.22(8) . . ?
B9 B4 B3 107.65(10) . . ?
B9 B4 B5 108.02(11) . . ?
B9 B4 B8 59.61(8) . . ?
B11 B4 B3 59.70(8) . . ?
B11 B4 B5 108.10(10) . . ?
B11 B4 B8 107.66(10) . . ?
B11 B4 B9 59.98(8) . . ?
C4 C5 C6 119.12(13) . . ?
B4 B5 B3 60.20(8) . . ?
B4 B5 B7 107.70(10) . . ?
B4 B5 B8 60.22(8) . . ?
B6 B5 B3 59.69(8) . . ?
B6 B5 B4 107.91(10) . . ?
B6 B5 B7 59.71(8) . . ?
B6 B5 B8 107.38(10) . . ?
B7 B5 B3 107.38(10) . . ?
B7 B5 B8 59.46(8) . . ?
B8 B5 B3 107.92(10) . . ?
C1 C6 Cl2 119.43(10) . . ?
C5 C6 C1 121.45(13) . . ?
C5 C6 Cl2 119.12(11) . . ?
B1 B6 B5 108.39(10) . . ?
B3 B6 B1 60.26(8) . . ?
B3 B6 B5 60.50(8) . . ?
B7 B6 B1 107.42(10) . . ?
B7 B6 B3 108.40(10) . . ?
B7 B6 B5 60.19(8) . . ?
C8 B6 B1 58.74(8) . . ?
C8 B6 B3 106.20(10) . . ?
C8 B6 B5 106.26(10) . . ?
C8 B6 B7 58.96(8) . . ?
B1 C7 C8 59.86(7) . . ?
B1 C7 B10 111.55(10) . . ?
B2 C7 B1 119.12(10) . . ?
B2 C7 C8 122.45(10) . . ?
B2 C7 B9 118.45(10) . . ?
B2 C7 B10 118.86(10) . . ?
B2 C7 B11 118.47(10) . . ?
C8 C7 B10 60.04(8) . . ?
B9 C7 B1 113.74(10) . . ?
B9 C7 C8 109.88(9) . . ?
B9 C7 B10 62.42(8) . . ?
B11 C7 B1 63.07(8) . . ?
B11 C7 C8 110.23(9) . . ?
B11 C7 B9 62.56(8) . . ?
B11 C7 B10 113.51(10) . . ?
B6 B7 B5 60.09(8) . . ?
B6 B7 B10 107.86(10) . . ?
C8 B7 B5 106.14(10) . . ?
C8 B7 B6 58.91(8) . . ?
C8 B7 B8 106.49(10) . . ?
C8 B7 B10 59.15(8) . . ?
B8 B7 B5 60.57(9) . . ?
B8 B7 B6 108.57(11) . . ?
B8 B7 B10 60.35(8) . . ?
B10 B7 B5 108.59(11) . . ?
B1 C8 Si2 119.05(8) . . ?
B1 C8 B6 62.39(8) . . ?
B1 C8 C7 59.96(7) . . ?
B1 C8 B7 112.94(10) . . ?
B1 C8 B10 111.84(10) . . ?
B6 C8 Si2 117.46(8) . . ?
B6 C8 C7 109.31(9) . . ?
B6 C8 B7 62.12(8) . . ?
B6 C8 B10 112.90(10) . . ?
C7 C8 Si2 124.31(8) . . ?
C7 C8 B10 60.27(7) . . ?
B7 C8 Si2 118.13(9) . . ?
B7 C8 C7 109.30(9) . . ?
B7 C8 B10 62.16(8) . . ?
B10 C8 Si2 119.98(9) . . ?
B4 B8 B5 59.56(8) . . ?
B7 B8 B4 107.59(10) . . ?
B7 B8 B5 59.98(8) . . ?
B7 B8 B9 108.13(10) . . ?
B7 B8 B10 60.00(8) . . ?
B9 B8 B4 59.82(8) . . ?
B9 B8 B5 107.66(10) . . ?
B9 B8 B10 60.22(8) . . ?
B10 B8 B4 107.78(10) . . ?
B10 B8 B5 107.85(10) . . ?
B4 B9 B10 108.32(10) . . ?
C7 B9 B4 105.60(10) . . ?
C7 B9 B8 106.19(10) . . ?
C7 B9 B10 59.22(8) . . ?
C7 B9 B11 58.53(8) . . ?
B8 B9 B4 60.57(8) . . ?
B8 B9 B10 60.16(8) . . ?
B8 B9 B11 108.42(10) . . ?
B11 B9 B4 59.98(8) . . ?
B11 B9 B10 107.65(10) . . ?
C7 B10 B7 106.12(10) . . ?
C7 B10 B8 105.10(10) . . ?
C7 B10 B9 58.36(8) . . ?
B7 B10 B8 59.65(8) . . ?
B7 B10 B9 107.37(10) . . ?
C8 B10 C7 59.69(7) . . ?
C8 B10 B7 58.69(8) . . ?
C8 B10 B8 105.58(10) . . ?
C8 B10 B9 106.38(10) . . ?
B8 B10 B9 59.62(8) . . ?
B3 B11 B1 60.02(8) . . ?
B3 B11 B4 60.54(8) . . ?
B3 B11 B9 108.37(10) . . ?
B4 B11 B1 108.02(10) . . ?
C7 B11 B1 58.70(8) . . ?
C7 B11 B3 106.01(10) . . ?
C7 B11 B4 105.93(10) . . ?
C7 B11 B9 58.90(8) . . ?
B9 B11 B1 107.27(10) . . ?
B9 B11 B4 60.04(8) . . ?

loop_
_geom_bond_atom_site_label_1
_geom_bond_atom_site_label_2
_geom_bond_distance
_geom_bond_site_symmetry_2
_geom_bond_publ_flag
Cl1 C2 1.7307(14) . ?
Si1 N2 1.8169(11) . ?
Si1 C9 1.8467(15) . ?
Si1 C11 1.8522(16) . ?
Si1 C12 1.8577(17) . ?
N1 C1 1.4265(16) . ?
N1 B2 1.4249(18) . ?
N1 N4 1.3962(15) . ?
C1 C2 1.3931(18) . ?
C1 C6 1.3991(18) . ?
B1 B3 1.782(2) . ?
B1 B6 1.775(2) . ?
B1 C7 1.7143(18) . ?
B1 C8 1.7125(19) . ?
B1 B11 1.789(2) . ?
Cl2 C6 1.7288(14) . ?
Si2 C8 1.9330(13) . ?
Si2 C10 1.8605(15) . ?
Si2 C13 1.8565(15) . ?
Si2 C14 1.8527(14) . ?
N2 B2 1.4314(18) . ?
N2 N3 1.4049(15) . ?
C2 C3 1.3883(19) . ?
B2 C7 1.5865(18) . ?
N3 N4 1.2635(16) . ?
C3 C4 1.387(2) . ?
B3 B4 1.789(2) . ?
B3 B5 1.789(2) . ?
B3 B6 1.775(2) . ?
B3 B11 1.774(2) . ?
C4 C5 1.384(2) . ?
B4 B5 1.778(2) . ?
B4 B8 1.789(2) . ?
B4 B9 1.776(2) . ?
B4 B11 1.775(2) . ?
C5 C6 1.3880(19) . ?
B5 B6 1.777(2) . ?
B5 B7 1.779(2) . ?
B5 B8 1.789(2) . ?
B6 B7 1.770(2) . ?
B6 C8 1.7149(19) . ?
C7 C8 1.7182(17) . ?
C7 B9 1.7126(18) . ?
C7 B10 1.7283(18) . ?
C7 B11 1.7058(19) . ?
B7 C8 1.7159(18) . ?
B7 B8 1.769(2) . ?
B7 B10 1.776(2) . ?
C8 B10 1.7242(19) . ?
B8 B9 1.772(2) . ?
B8 B10 1.782(2) . ?
B9 B10 1.783(2) . ?
B9 B11 1.775(2) . ?

loop_
_geom_torsion_atom_site_label_1
_geom_torsion_atom_site_label_2
_geom_torsion_atom_site_label_3
_geom_torsion_atom_site_label_4
_geom_torsion
_geom_torsion_site_symmetry_1
_geom_torsion_site_symmetry_2
_geom_torsion_site_symmetry_3
_geom_torsion_site_symmetry_4
_geom_torsion_publ_flag
Cl1 C2 C3 C4 178.54(11) . . . . ?
Si1 N2 B2 N1 -169.31(12) . . . . ?
Si1 N2 B2 C7 10.0(3) . . . . ?
Si1 N2 N3 N4 172.31(9) . . . . ?
N1 C1 C2 Cl1 -2.22(17) . . . . ?
N1 C1 C2 C3 176.53(12) . . . . ?
N1 C1 C6 Cl2 2.91(16) . . . . ?
N1 C1 C6 C5 -177.12(11) . . . . ?
N1 B2 C7 B1 -166.00(12) . . . . ?
N1 B2 C7 C8 -95.08(15) . . . . ?
N1 B2 C7 B9 48.32(18) . . . . ?
N1 B2 C7 B10 -24.07(18) . . . . ?
N1 B2 C7 B11 120.72(14) . . . . ?
C1 N1 B2 N2 159.16(14) . . . . ?
C1 N1 B2 C7 -20.2(2) . . . . ?
C1 N1 N4 N3 -165.35(11) . . . . ?
C1 C2 C3 C4 -0.2(2) . . . . ?
B1 B3 B4 B5 -100.33(11) . . . . ?
B1 B3 B4 B8 -62.21(13) . . . . ?
B1 B3 B4 B9 0.73(14) . . . . ?
B1 B3 B4 B11 38.16(10) . . . . ?
B1 B3 B5 B4 100.62(11) . . . . ?
B1 B3 B5 B6 -37.55(9) . . . . ?
B1 B3 B5 B7 -0.20(13) . . . . ?
B1 B3 B5 B8 62.51(13) . . . . ?
B1 B3 B6 B5 137.80(10) . . . . ?
B1 B3 B6 B7 99.98(11) . . . . ?
B1 B3 B6 C8 37.97(9) . . . . ?
B1 B3 B11 B4 -137.40(11) . . . . ?
B1 B3 B11 C7 -37.85(9) . . . . ?
B1 B3 B11 B9 -99.76(11) . . . . ?
B1 B6 B7 B5 101.61(11) . . . . ?
B1 B6 B7 C8 -34.55(9) . . . . ?
B1 B6 B7 B8 63.91(12) . . . . ?
B1 B6 B7 B10 0.02(13) . . . . ?
B1 B6 C8 Si2 -110.23(10) . . . . ?
B1 B6 C8 C7 38.56(9) . . . . ?
B1 B6 C8 B7 140.73(10) . . . . ?
B1 B6 C8 B10 103.58(11) . . . . ?
B1 C7 C8 Si2 106.53(10) . . . . ?
B1 C7 C8 B6 -39.65(9) . . . . ?
B1 C7 C8 B7 -105.93(11) . . . . ?
B1 C7 C8 B10 -145.60(10) . . . . ?
B1 C7 B9 B4 0.55(14) . . . . ?
B1 C7 B9 B8 63.80(13) . . . . ?
B1 C7 B9 B10 102.89(11) . . . . ?
B1 C7 B9 B11 -38.21(10) . . . . ?
B1 C7 B10 B7 -5.61(13) . . . . ?
B1 C7 B10 C8 31.69(9) . . . . ?
B1 C7 B10 B8 -67.78(12) . . . . ?
B1 C7 B10 B9 -106.38(11) . . . . ?
B1 C7 B11 B3 38.47(9) . . . . ?
B1 C7 B11 B4 101.72(11) . . . . ?
B1 C7 B11 B9 140.58(10) . . . . ?
B1 C8 B10 C7 -31.80(9) . . . . ?
B1 C8 B10 B7 105.25(11) . . . . ?
B1 C8 B10 B8 66.85(12) . . . . ?
B1 C8 B10 B9 4.57(13) . . . . ?
Si2 C8 B10 C7 114.83(10) . . . . ?
Si2 C8 B10 B7 -108.11(10) . . . . ?
Si2 C8 B10 B8 -146.52(9) . . . . ?
Si2 C8 B10 B9 151.20(8) . . . . ?
N2 B2 C7 B1 14.8(2) . . . . ?
N2 B2 C7 C8 85.70(17) . . . . ?
N2 B2 C7 B9 -130.90(14) . . . . ?
N2 B2 C7 B10 156.71(13) . . . . ?
N2 B2 C7 B11 -58.50(18) . . . . ?
N2 N3 N4 N1 1.28(15) . . . . ?
C2 C1 C6 Cl2 178.28(9) . . . . ?
C2 C1 C6 C5 -1.76(19) . . . . ?
C2 C3 C4 C5 -0.5(2) . . . . ?
B2 N1 C1 C2 107.11(17) . . . . ?
B2 N1 C1 C6 -77.75(19) . . . . ?
B2 N1 N4 N3 0.47(14) . . . . ?
B2 N2 N3 N4 -2.52(15) . . . . ?
B2 C7 C8 B1 -107.32(12) . . . . ?
B2 C7 C8 Si2 -0.79(16) . . . . ?
B2 C7 C8 B6 -146.97(11) . . . . ?
B2 C7 C8 B7 146.75(11) . . . . ?
B2 C7 C8 B10 107.08(12) . . . . ?
B2 C7 B9 B4 148.00(11) . . . . ?
B2 C7 B9 B8 -148.75(11) . . . . ?
B2 C7 B9 B10 -109.66(12) . . . . ?
B2 C7 B9 B11 109.24(12) . . . . ?
B2 C7 B10 B7 -150.22(11) . . . . ?
B2 C7 B10 C8 -112.92(12) . . . . ?
B2 C7 B10 B8 147.61(11) . . . . ?
B2 C7 B10 B9 109.01(12) . . . . ?
B2 C7 B11 B1 110.21(12) . . . . ?
B2 C7 B11 B3 148.68(11) . . . . ?
B2 C7 B11 B4 -148.07(11) . . . . ?
B2 C7 B11 B9 -109.21(12) . . . . ?
N3 N2 B2 N1 2.57(13) . . . . ?
N3 N2 B2 C7 -178.08(13) . . . . ?
C3 C4 C5 C6 0.1(2) . . . . ?
B3 B1 B6 B5 -38.04(10) . . . . ?
B3 B1 B6 B7 -101.64(11) . . . . ?
B3 B1 B6 C8 -136.28(10) . . . . ?
B3 B1 C7 B2 -147.31(11) . . . . ?
B3 B1 C7 C8 99.93(10) . . . . ?
B3 B1 C7 B9 -0.10(13) . . . . ?
B3 B1 C7 B10 68.18(12) . . . . ?
B3 B1 C7 B11 -38.10(9) . . . . ?
B3 B1 C8 Si2 146.19(9) . . . . ?
B3 B1 C8 B6 38.45(9) . . . . ?
B3 B1 C8 C7 -98.74(10) . . . . ?
B3 B1 C8 B7 1.03(13) . . . . ?
B3 B1 C8 B10 -66.84(12) . . . . ?
B3 B1 B11 B4 38.30(10) . . . . ?
B3 B1 B11 C7 136.34(10) . . . . ?
B3 B1 B11 B9 101.63(11) . . . . ?
B3 B4 B5 B6 37.23(10) . . . . ?
B3 B4 B5 B7 100.28(11) . . . . ?
B3 B4 B5 B8 137.42(10) . . . . ?
B3 B4 B8 B5 -38.13(10) . . . . ?
B3 B4 B8 B7 -0.79(13) . . . . ?
B3 B4 B8 B9 100.35(11) . . . . ?
B3 B4 B8 B10 62.52(13) . . . . ?
B3 B4 B9 C7 -0.77(13) . . . . ?
B3 B4 B9 B8 -100.85(11) . . . . ?
B3 B4 B9 B10 -62.92(13) . . . . ?
B3 B4 B9 B11 37.30(10) . . . . ?
B3 B4 B11 B1 -38.07(10) . . . . ?
B3 B4 B11 C7 -99.69(11) . . . . ?
B3 B4 B11 B9 -138.02(11) . . . . ?
B3 B5 B6 B1 37.93(10) . . . . ?
B3 B5 B6 B7 137.90(11) . . . . ?
B3 B5 B6 C8 99.72(11) . . . . ?
B3 B5 B7 B6 -37.34(10) . . . . ?
B3 B5 B7 C8 0.80(13) . . . . ?
B3 B5 B7 B8 100.93(11) . . . . ?
B3 B5 B7 B10 63.03(12) . . . . ?
B3 B5 B8 B4 38.11(10) . . . . ?
B3 B5 B8 B7 -100.00(11) . . . . ?
B3 B5 B8 B9 1.14(14) . . . . ?
B3 B5 B8 B10 -62.44(13) . . . . ?
B3 B6 B7 B5 37.95(10) . . . . ?
B3 B6 B7 C8 -98.22(11) . . . . ?
B3 B6 B7 B8 0.25(13) . . . . ?
B3 B6 B7 B10 -63.64(13) . . . . ?
B3 B6 C8 B1 -38.67(9) . . . . ?
B3 B6 C8 Si2 -148.90(8) . . . . ?
B3 B6 C8 C7 -0.11(12) . . . . ?
B3 B6 C8 B7 102.05(11) . . . . ?
B3 B6 C8 B10 64.91(12) . . . . ?
N4 N1 C1 C2 -92.30(14) . . . . ?
N4 N1 C1 C6 82.84(14) . . . . ?
N4 N1 B2 N2 -1.91(14) . . . . ?
N4 N1 B2 C7 178.69(12) . . . . ?
C4 C5 C6 C1 1.1(2) . . . . ?
C4 C5 C6 Cl2 -178.95(10) . . . . ?
B4 B3 B5 B6 -138.17(11) . . . . ?
B4 B3 B5 B7 -100.83(11) . . . . ?
B4 B3 B5 B8 -38.12(10) . . . . ?
B4 B3 B6 B1 -100.72(11) . . . . ?
B4 B3 B6 B5 37.08(10) . . . . ?
B4 B3 B6 B7 -0.73(13) . . . . ?
B4 B3 B6 C8 -62.75(12) . . . . ?
B4 B3 B11 B1 137.40(11) . . . . ?
B4 B3 B11 C7 99.54(11) . . . . ?
B4 B3 B11 B9 37.63(10) . . . . ?
B4 B5 B6 B1 0.47(14) . . . . ?
B4 B5 B6 B3 -37.46(10) . . . . ?
B4 B5 B6 B7 100.44(11) . . . . ?
B4 B5 B6 C8 62.26(13) . . . . ?
B4 B5 B7 B6 -100.80(11) . . . . ?
B4 B5 B7 C8 -62.67(12) . . . . ?
B4 B5 B7 B8 37.47(10) . . . . ?
B4 B5 B7 B10 -0.43(13) . . . . ?
B4 B5 B8 B7 -138.11(10) . . . . ?
B4 B5 B8 B9 -36.97(10) . . . . ?
B4 B5 B8 B10 -100.54(11) . . . . ?
B4 B8 B9 C7 -99.07(11) . . . . ?
B4 B8 B9 B10 -137.72(10) . . . . ?
B4 B8 B9 B11 -37.51(10) . . . . ?
B4 B8 B10 C7 -0.35(13) . . . . ?
B4 B8 B10 B7 -100.44(11) . . . . ?
B4 B8 B10 C8 -62.49(12) . . . . ?
B4 B8 B10 B9 37.64(10) . . . . ?
B4 B9 B10 C7 97.61(10) . . . . ?
B4 B9 B10 B7 -0.96(13) . . . . ?
B4 B9 B10 C8 60.65(12) . . . . ?
B4 B9 B10 B8 -38.11(10) . . . . ?
B4 B9 B11 B1 -101.23(11) . . . . ?
B4 B9 B11 B3 -37.86(10) . . . . ?
B4 B9 B11 C7 -135.86(11) . . . . ?
B5 B3 B4 B8 38.12(10) . . . . ?
B5 B3 B4 B9 101.06(11) . . . . ?
B5 B3 B4 B11 138.49(11) . . . . ?
B5 B3 B6 B1 -137.80(10) . . . . ?
B5 B3 B6 B7 -37.81(10) . . . . ?
B5 B3 B6 C8 -99.83(11) . . . . ?
B5 B3 B11 B1 100.56(11) . . . . ?
B5 B3 B11 B4 -36.84(10) . . . . ?
B5 B3 B11 C7 62.71(12) . . . . ?
B5 B3 B11 B9 0.80(13) . . . . ?
B5 B4 B8 B7 37.34(10) . . . . ?
B5 B4 B8 B9 138.47(10) . . . . ?
B5 B4 B8 B10 100.65(11) . . . . ?
B5 B4 B9 C7 62.84(12) . . . . ?
B5 B4 B9 B8 -37.23(10) . . . . ?
B5 B4 B9 B10 0.70(13) . . . . ?
B5 B4 B9 B11 100.92(11) . . . . ?
B5 B4 B11 B1 -0.83(14) . . . . ?
B5 B4 B11 B3 37.24(10) . . . . ?
B5 B4 B11 C7 -62.45(12) . . . . ?
B5 B4 B11 B9 -100.77(11) . . . . ?
B5 B6 B7 C8 -136.16(11) . . . . ?
B5 B6 B7 B8 -37.70(10) . . . . ?
B5 B6 B7 B10 -101.59(11) . . . . ?
B5 B6 C8 B1 -101.97(11) . . . . ?
B5 B6 C8 Si2 147.80(9) . . . . ?
B5 B6 C8 C7 -63.41(12) . . . . ?
B5 B6 C8 B7 38.76(10) . . . . ?
B5 B6 C8 B10 1.61(13) . . . . ?
B5 B7 C8 B1 -1.16(13) . . . . ?
B5 B7 C8 Si2 -146.67(9) . . . . ?
B5 B7 C8 B6 -38.68(10) . . . . ?
B5 B7 C8 C7 63.51(12) . . . . ?
B5 B7 C8 B10 102.33(11) . . . . ?
B5 B7 B8 B4 -37.15(10) . . . . ?
B5 B7 B8 B9 -100.34(11) . . . . ?
B5 B7 B8 B10 -137.93(11) . . . . ?
B5 B7 B10 C7 -60.34(12) . . . . ?
B5 B7 B10 C8 -98.09(11) . . . . ?
B5 B7 B10 B8 38.00(10) . . . . ?
B5 B7 B10 B9 0.86(13) . . . . ?
B5 B8 B9 B4 36.86(10) . . . . ?
B5 B8 B9 C7 -62.21(12) . . . . ?
B5 B8 B9 B10 -100.86(11) . . . . ?
B5 B8 B9 B11 -0.65(14) . . . . ?
B5 B8 B10 C7 62.54(12) . . . . ?
B5 B8 B10 B7 -37.55(10) . . . . ?
B5 B8 B10 C8 0.41(13) . . . . ?
B5 B8 B10 B9 100.54(11) . . . . ?
C6 C1 C2 Cl1 -177.43(9) . . . . ?
C6 C1 C2 C3 1.32(19) . . . . ?
B6 B1 B3 B4 100.34(11) . . . . ?
B6 B1 B3 B5 37.51(10) . . . . ?
B6 B1 B3 B11 138.21(10) . . . . ?
B6 B1 C7 B2 150.16(11) . . . . ?
B6 B1 C7 C8 37.40(9) . . . . ?
B6 B1 C7 B9 -62.63(13) . . . . ?
B6 B1 C7 B10 5.65(13) . . . . ?
B6 B1 C7 B11 -100.63(11) . . . . ?
B6 B1 C8 Si2 107.74(10) . . . . ?
B6 B1 C8 C7 -137.19(10) . . . . ?
B6 B1 C8 B7 -37.42(10) . . . . ?
B6 B1 C8 B10 -105.28(11) . . . . ?
B6 B1 B11 B3 -37.19(10) . . . . ?
B6 B1 B11 B4 1.11(13) . . . . ?
B6 B1 B11 C7 99.15(10) . . . . ?
B6 B1 B11 B9 64.44(12) . . . . ?
B6 B3 B4 B5 -37.18(10) . . . . ?
B6 B3 B4 B8 0.94(13) . . . . ?
B6 B3 B4 B9 63.88(13) . . . . ?
B6 B3 B4 B11 101.31(11) . . . . ?
B6 B3 B5 B4 138.17(11) . . . . ?
B6 B3 B5 B7 37.34(10) . . . . ?
B6 B3 B5 B8 100.06(11) . . . . ?
B6 B3 B11 B1 37.36(9) . . . . ?
B6 B3 B11 B4 -100.03(11) . . . . ?
B6 B3 B11 C7 -0.49(13) . . . . ?
B6 B3 B11 B9 -62.40(12) . . . . ?
B6 B5 B7 C8 38.13(9) . . . . ?
B6 B5 B7 B8 138.27(11) . . . . ?
B6 B5 B7 B10 100.37(11) . . . . ?
B6 B5 B8 B4 101.07(11) . . . . ?
B6 B5 B8 B7 -37.03(10) . . . . ?
B6 B5 B8 B9 64.10(13) . . . . ?
B6 B5 B8 B10 0.53(14) . . . . ?
B6 B7 C8 B1 37.52(10) . . . . ?
B6 B7 C8 Si2 -107.98(10) . . . . ?
B6 B7 C8 C7 102.20(10) . . . . ?
B6 B7 C8 B10 141.02(11) . . . . ?
B6 B7 B8 B4 0.34(13) . . . . ?
B6 B7 B8 B5 37.49(10) . . . . ?
B6 B7 B8 B9 -62.84(13) . . . . ?
B6 B7 B8 B10 -100.44(11) . . . . ?
B6 B7 B10 C7 3.28(13) . . . . ?
B6 B7 B10 C8 -34.47(9) . . . . ?
B6 B7 B10 B8 101.62(11) . . . . ?
B6 B7 B10 B9 64.48(12) . . . . ?
B6 C8 B10 C7 -99.92(11) . . . . ?
B6 C8 B10 B7 37.13(10) . . . . ?
B6 C8 B10 B8 -1.27(13) . . . . ?
B6 C8 B10 B9 -63.55(12) . . . . ?
C7 B1 B3 B4 -0.40(13) . . . . ?
C7 B1 B3 B5 -63.22(12) . . . . ?
C7 B1 B3 B6 -100.73(10) . . . . ?
C7 B1 B3 B11 37.48(9) . . . . ?
C7 B1 B6 B3 98.28(10) . . . . ?
C7 B1 B6 B5 60.24(12) . . . . ?
C7 B1 B6 B7 -3.35(13) . . . . ?
C7 B1 B6 C8 -38.00(9) . . . . ?
C7 B1 C8 Si2 -115.07(10) . . . . ?
C7 B1 C8 B6 137.19(10) . . . . ?
C7 B1 C8 B7 99.77(11) . . . . ?
C7 B1 C8 B10 31.91(9) . . . . ?
C7 B1 B11 B3 -136.34(10) . . . . ?
C7 B1 B11 B4 -98.04(11) . . . . ?
C7 B1 B11 B9 -34.71(9) . . . . ?
C7 C8 B10 B7 137.05(10) . . . . ?
C7 C8 B10 B8 98.64(11) . . . . ?
C7 C8 B10 B9 36.37(9) . . . . ?
C7 B9 B10 B7 -98.57(10) . . . . ?
C7 B9 B10 C8 -36.96(9) . . . . ?
C7 B9 B10 B8 -135.72(10) . . . . ?
C7 B9 B11 B1 34.62(9) . . . . ?
C7 B9 B11 B3 98.00(11) . . . . ?
C7 B9 B11 B4 135.86(11) . . . . ?
B7 B5 B6 B1 -99.97(11) . . . . ?
B7 B5 B6 B3 -137.90(11) . . . . ?
B7 B5 B6 C8 -38.18(9) . . . . ?
B7 B5 B8 B4 138.11(10) . . . . ?
B7 B5 B8 B9 101.14(11) . . . . ?
B7 B5 B8 B10 37.56(10) . . . . ?
B7 B6 C8 B1 -140.73(10) . . . . ?
B7 B6 C8 Si2 109.04(10) . . . . ?
B7 B6 C8 C7 -102.16(10) . . . . ?
B7 B6 C8 B10 -37.15(10) . . . . ?
B7 C8 B10 C7 -137.05(10) . . . . ?
B7 C8 B10 B8 -38.41(10) . . . . ?
B7 C8 B10 B9 -100.68(11) . . . . ?
B7 B8 B9 B4 100.22(11) . . . . ?
B7 B8 B9 C7 1.15(13) . . . . ?
B7 B8 B9 B10 -37.50(10) . . . . ?
B7 B8 B9 B11 62.72(13) . . . . ?
B7 B8 B10 C7 100.09(10) . . . . ?
B7 B8 B10 C8 37.96(9) . . . . ?
B7 B8 B10 B9 138.09(11) . . . . ?
C8 B1 B3 B4 62.35(12) . . . . ?
C8 B1 B3 B5 -0.47(13) . . . . ?
C8 B1 B3 B6 -37.98(9) . . . . ?
C8 B1 B3 B11 100.23(10) . . . . ?
C8 B1 B6 B3 136.28(10) . . . . ?
C8 B1 B6 B5 98.24(11) . . . . ?
C8 B1 B6 B7 34.65(9) . . . . ?
C8 B1 C7 B2 112.75(12) . . . . ?
C8 B1 C7 B9 -100.03(11) . . . . ?
C8 B1 C7 B10 -31.75(9) . . . . ?
C8 B1 C7 B11 -138.04(10) . . . . ?
C8 B1 B11 B3 -99.07(10) . . . . ?
C8 B1 B11 B4 -60.77(12) . . . . ?
C8 B1 B11 C7 37.27(9) . . . . ?
C8 B1 B11 B9 2.56(13) . . . . ?
C8 B6 B7 B5 136.16(11) . . . . ?
C8 B6 B7 B8 98.46(11) . . . . ?
C8 B6 B7 B10 34.57(9) . . . . ?
C8 C7 B9 B4 -64.34(12) . . . . ?
C8 C7 B9 B8 -1.10(13) . . . . ?
C8 C7 B9 B10 38.00(9) . . . . ?
C8 C7 B9 B11 -103.10(10) . . . . ?
C8 C7 B10 B7 -37.30(9) . . . . ?
C8 C7 B10 B8 -99.47(10) . . . . ?
C8 C7 B10 B9 -138.07(10) . . . . ?
C8 C7 B11 B1 -38.05(9) . . . . ?
C8 C7 B11 B3 0.43(12) . . . . ?
C8 C7 B11 B4 63.67(12) . . . . ?
C8 C7 B11 B9 102.53(10) . . . . ?
C8 B7 B8 B4 62.39(12) . . . . ?
C8 B7 B8 B5 99.55(11) . . . . ?
C8 B7 B8 B9 -0.79(13) . . . . ?
C8 B7 B8 B10 -38.38(9) . . . . ?
C8 B7 B10 C7 37.76(9) . . . . ?
C8 B7 B10 B8 136.10(11) . . . . ?
C8 B7 B10 B9 98.95(10) . . . . ?
B8 B4 B5 B3 -137.42(10) . . . . ?
B8 B4 B5 B6 -100.18(11) . . . . ?
B8 B4 B5 B7 -37.13(9) . . . . ?
B8 B4 B9 C7 100.08(11) . . . . ?
B8 B4 B9 B10 37.93(10) . . . . ?
B8 B4 B9 B11 138.15(11) . . . . ?
B8 B4 B11 B1 62.79(12) . . . . ?
B8 B4 B11 B3 100.86(11) . . . . ?
B8 B4 B11 C7 1.17(13) . . . . ?
B8 B4 B11 B9 -37.15(10) . . . . ?
B8 B5 B6 B1 -63.06(13) . . . . ?
B8 B5 B6 B3 -100.98(11) . . . . ?
B8 B5 B6 B7 36.92(10) . . . . ?
B8 B5 B6 C8 -1.26(13) . . . . ?
B8 B5 B7 B6 -138.27(11) . . . . ?
B8 B5 B7 C8 -100.14(11) . . . . ?
B8 B5 B7 B10 -37.90(10) . . . . ?
B8 B7 C8 B1 -64.55(13) . . . . ?
B8 B7 C8 Si2 149.94(9) . . . . ?
B8 B7 C8 B6 -102.08(11) . . . . ?
B8 B7 C8 C7 0.12(13) . . . . ?
B8 B7 C8 B10 38.94(10) . . . . ?
B8 B7 B10 C7 -98.34(11) . . . . ?
B8 B7 B10 C8 -136.10(11) . . . . ?
B8 B7 B10 B9 -37.14(9) . . . . ?
B8 B9 B10 C7 135.72(10) . . . . ?
B8 B9 B10 B7 37.15(9) . . . . ?
B8 B9 B10 C8 98.76(11) . . . . ?
B8 B9 B11 B1 -63.47(12) . . . . ?
B8 B9 B11 B3 -0.09(13) . . . . ?
B8 B9 B11 B4 37.76(10) . . . . ?
B8 B9 B11 C7 -98.10(11) . . . . ?
C9 Si1 N2 B2 35.23(17) . . . . ?
C9 Si1 N2 N3 -136.53(9) . . . . ?
B9 B4 B5 B3 -100.45(11) . . . . ?
B9 B4 B5 B6 -63.21(13) . . . . ?
B9 B4 B5 B7 -0.16(13) . . . . ?
B9 B4 B5 B8 36.97(9) . . . . ?
B9 B4 B8 B5 -138.47(10) . . . . ?
B9 B4 B8 B7 -101.14(11) . . . . ?
B9 B4 B8 B10 -37.82(10) . . . . ?
B9 B4 B11 B1 99.94(11) . . . . ?
B9 B4 B11 B3 138.02(11) . . . . ?
B9 B4 B11 C7 38.33(9) . . . . ?
B9 C7 C8 B1 106.56(11) . . . . ?
B9 C7 C8 Si2 -146.91(9) . . . . ?
B9 C7 C8 B6 66.91(12) . . . . ?
B9 C7 C8 B7 0.63(13) . . . . ?
B9 C7 C8 B10 -39.04(10) . . . . ?
B9 C7 B10 B7 100.77(11) . . . . ?
B9 C7 B10 C8 138.07(10) . . . . ?
B9 C7 B10 B8 38.60(9) . . . . ?
B9 C7 B11 B1 -140.58(10) . . . . ?
B9 C7 B11 B3 -102.11(11) . . . . ?
B9 C7 B11 B4 -38.86(9) . . . . ?
B9 B8 B10 C7 -38.00(9) . . . . ?
B9 B8 B10 B7 -138.09(11) . . . . ?
B9 B8 B10 C8 -100.13(11) . . . . ?
B10 C7 C8 B1 145.60(10) . . . . ?
B10 C7 C8 Si2 -107.87(11) . . . . ?
B10 C7 C8 B6 105.95(10) . . . . ?
B10 C7 C8 B7 39.67(10) . . . . ?
B10 C7 B9 B4 -102.34(11) . . . . ?
B10 C7 B9 B8 -39.09(10) . . . . ?
B10 C7 B9 B11 -141.10(10) . . . . ?
B10 C7 B11 B1 -103.20(11) . . . . ?
B10 C7 B11 B3 -64.73(12) . . . . ?
B10 C7 B11 B4 -1.49(13) . . . . ?
B10 C7 B11 B9 37.38(10) . . . . ?
B10 B7 C8 B1 -103.49(11) . . . . ?
B10 B7 C8 Si2 111.00(10) . . . . ?
B10 B7 C8 B6 -141.02(11) . . . . ?
B10 B7 C8 C7 -38.82(9) . . . . ?
B10 B7 B8 B4 100.78(11) . . . . ?
B10 B7 B8 B5 137.93(11) . . . . ?
B10 B7 B8 B9 37.59(10) . . . . ?
B10 B8 B9 B4 137.72(10) . . . . ?
B10 B8 B9 C7 38.65(9) . . . . ?
B10 B8 B9 B11 100.21(11) . . . . ?
B10 B9 B11 B1 0.14(13) . . . . ?
B10 B9 B11 B3 63.52(12) . . . . ?
B10 B9 B11 B4 101.37(11) . . . . ?
B10 B9 B11 C7 -34.49(9) . . . . ?
C11 Si1 N2 B2 153.68(16) . . . . ?
C11 Si1 N2 N3 -18.08(11) . . . . ?
B11 B1 B3 B4 -37.88(10) . . . . ?
B11 B1 B3 B5 -100.70(11) . . . . ?
B11 B1 B3 B6 -138.21(10) . . . . ?
B11 B1 B6 B3 37.06(9) . . . . ?
B11 B1 B6 B5 -0.98(13) . . . . ?
B11 B1 B6 B7 -64.57(12) . . . . ?
B11 B1 B6 C8 -99.22(10) . . . . ?
B11 B1 C7 B2 -109.21(12) . . . . ?
B11 B1 C7 C8 138.04(10) . . . . ?
B11 B1 C7 B9 38.00(10) . . . . ?
B11 B1 C7 B10 106.28(11) . . . . ?
B11 B1 C8 Si2 -151.47(8) . . . . ?
B11 B1 C8 B6 100.79(11) . . . . ?
B11 B1 C8 C7 -36.40(9) . . . . ?
B11 B1 C8 B7 63.37(12) . . . . ?
B11 B1 C8 B10 -4.49(13) . . . . ?
B11 B3 B4 B5 -138.49(11) . . . . ?
B11 B3 B4 B8 -100.37(11) . . . . ?
B11 B3 B4 B9 -37.43(10) . . . . ?
B11 B3 B5 B4 36.92(10) . . . . ?
B11 B3 B5 B6 -101.25(11) . . . . ?
B11 B3 B5 B7 -63.91(13) . . . . ?
B11 B3 B5 B8 -1.19(14) . . . . ?
B11 B3 B6 B1 -37.60(9) . . . . ?
B11 B3 B6 B5 100.20(11) . . . . ?
B11 B3 B6 B7 62.39(12) . . . . ?
B11 B3 B6 C8 0.37(13) . . . . ?
B11 B4 B5 B3 -37.01(10) . . . . ?
B11 B4 B5 B6 0.23(14) . . . . ?
B11 B4 B5 B7 63.27(13) . . . . ?
B11 B4 B5 B8 100.41(11) . . . . ?
B11 B4 B8 B5 -101.16(11) . . . . ?
B11 B4 B8 B7 -63.82(13) . . . . ?
B11 B4 B8 B9 37.32(10) . . . . ?
B11 B4 B8 B10 -0.51(14) . . . . ?
B11 B4 B9 C7 -38.08(9) . . . . ?
B11 B4 B9 B8 -138.15(11) . . . . ?
B11 B4 B9 B10 -100.22(11) . . . . ?
B11 C7 C8 B1 39.45(9) . . . . ?
B11 C7 C8 Si2 145.97(9) . . . . ?
B11 C7 C8 B6 -0.20(13) . . . . ?
B11 C7 C8 B7 -66.49(12) . . . . ?
B11 C7 C8 B10 -106.15(11) . . . . ?
B11 C7 B9 B4 38.76(10) . . . . ?
B11 C7 B9 B8 102.00(11) . . . . ?
B11 C7 B9 B10 141.10(10) . . . . ?
B11 C7 B10 B7 63.34(13) . . . . ?
B11 C7 B10 C8 100.64(11) . . . . ?
B11 C7 B10 B8 1.16(13) . . . . ?
B11 C7 B10 B9 -37.43(10) . . . . ?
B11 B9 B10 C7 34.20(9) . . . . ?
B11 B9 B10 B7 -64.37(12) . . . . ?
B11 B9 B10 C8 -2.76(13) . . . . ?
B11 B9 B10 B8 -101.52(11) . . . . ?
C12 Si1 N2 B2 -87.29(17) . . . . ?
C12 Si1 N2 N3 100.96(10) . . . . ?
